data_1564432
loop_
_publ_author_name
'Fan, Chuanbin'
'Zhang, Xia'
'Xu, Cungang'
'Wu, Ruixue'
'Li, Nana'
'Wang, Lulu'
'Zhang, Dongmei'
'Bi, Shuangyu'
'Fan, Yuhua'

_publ_section_title
;
 Two novel Zn-CPs act as dual-functional luminescent sensors for highly
 selective, sensitive and stable detection of Fe3+ ions and tetracycline
;
_journal_name_full 'Inorganica Chimica Acta'
_journal_page_first 119665
_journal_paper_doi 10.1016/j.ica.2020.119665
_journal_volume 509
_journal_year 2020
_chemical_formula_moiety '0.5(C24 H28 N8 O8 Zn2)'
_chemical_formula_sum 'C12 H14 N4 O4 Zn'
_chemical_formula_weight 343.64
_space_group_crystal_system monoclinic
_space_group_IT_number 15
_space_group_name_Hall '-C 2yc'
_space_group_name_H-M_alt 'C 1 2/c 1'
_atom_sites_solution_hydrogens geom
_atom_sites_solution_primary dual
_atom_sites_solution_secondary difmap
_cell_angle_alpha 90.00
_cell_angle_beta 93.253(2)
_cell_angle_gamma 90.00
_cell_formula_units_Z 4
_cell_length_a 11.0875(5)
_cell_length_b 13.5190(6)
_cell_length_c 9.4155(4)
_cell_measurement_reflns_used 3199
_cell_measurement_temperature 150
_cell_measurement_theta_max 26.174
_cell_measurement_theta_min 2.378
_cell_volume 1409.03(11)
_computing_cell_refinement 'SAINT V8.38A (?, 2016)'
_computing_data_reduction 'SAINT V8.38A (?, 2016)'
_computing_molecular_graphics 'Olex2 (Dolomanov et al., 2009)'
_computing_publication_material 'Olex2 (Dolomanov et al., 2009)'
_computing_structure_refinement 'XL (Sheldrick, 2008)'
_computing_structure_solution 'ShelXT (Sheldrick, 2015)'
_diffrn_ambient_temperature 150.0
_diffrn_measured_fraction_theta_full 0.996
_diffrn_measured_fraction_theta_max 0.996
_diffrn_measurement_device_type 'Bruker SMART'
_diffrn_radiation_monochromator graphite
_diffrn_radiation_type MoK\a
_diffrn_radiation_wavelength 0.71073
_diffrn_reflns_av_R_equivalents 0.0662
_diffrn_reflns_av_unetI/netI 0.0454
_diffrn_reflns_limit_h_max 13
_diffrn_reflns_limit_h_min -13
_diffrn_reflns_limit_k_max 16
_diffrn_reflns_limit_k_min -16
_diffrn_reflns_limit_l_max 11
_diffrn_reflns_limit_l_min -11
_diffrn_reflns_number 7684
_diffrn_reflns_theta_full 26.38
_diffrn_reflns_theta_max 26.38
_diffrn_reflns_theta_min 2.38
_diffrn_source 'fine-focus sealed tube'
_exptl_absorpt_coefficient_mu 1.764
_exptl_absorpt_correction_T_max 0.7454
_exptl_absorpt_correction_T_min 0.5916
_exptl_absorpt_correction_type multi-scan
_exptl_absorpt_process_details
'SADABS-2016/2 (Bruker,2016/2) was used for absorption correction. wR2(int) was 0.1524 before and 0.0760 after correction. The Ratio of minimum to maximum transmission is 0.7937. The \l/2 correction factor is Not present.'
_exptl_crystal_colour colourless
_exptl_crystal_colour_primary colourless
_exptl_crystal_density_diffrn 1.620
_exptl_crystal_density_method 'not measured'
_exptl_crystal_description block
_exptl_crystal_F_000 704
_exptl_crystal_size_max 0.19
_exptl_crystal_size_mid 0.15
_exptl_crystal_size_min 0.12
_refine_diff_density_max 1.296
_refine_diff_density_min -0.375
_refine_diff_density_rms 0.080
_refine_ls_extinction_method none
_refine_ls_goodness_of_fit_ref 1.033
_refine_ls_hydrogen_treatment constr
_refine_ls_matrix_type full
_refine_ls_number_parameters 96
_refine_ls_number_reflns 1436
_refine_ls_number_restraints 0
_refine_ls_restrained_S_all 1.033
_refine_ls_R_factor_all 0.0454
_refine_ls_R_factor_gt 0.0353
_refine_ls_shift/su_max 0.000
_refine_ls_shift/su_mean 0.000
_refine_ls_structure_factor_coef Fsqd
_refine_ls_weighting_details 'calc w=1/[\s^2^(Fo^2^)+(0.0351P)^2^+3.1340P] where P=(Fo^2^+2Fc^2^)/3'
_refine_ls_weighting_scheme calc
_refine_ls_wR_factor_gt 0.0801
_refine_ls_wR_factor_ref 0.0860
_reflns_number_gt 1236
_reflns_number_total 1436
_reflns_threshold_expression >2sigma(I)
_cod_data_source_file ICA-2020-509-119665.cif
_cod_data_source_block 1
_cod_database_code 1564432
_olex2_refinement_description
;
1. Fixed Uiso
 At 1.2 times of:
  All C(H) groups, All C(H,H) groups
2.a Secondary CH2 refined with riding coordinates:
 C4(H4A,H4B), C5(H5A,H5B)
2.b Aromatic/amide H refined with riding coordinates:
 C1(H1), C2(H2), C3(H3)
;

loop_
_space_group_symop_id
_space_group_symop_operation_xyz
1 'x, y, z'
2 '-x, y, -z+1/2'
3 'x+1/2, y+1/2, z'
4 '-x+1/2, y+1/2, -z+1/2'
5 '-x, -y, -z'
6 'x, -y, z-1/2'
7 '-x+1/2, -y+1/2, -z'
8 'x+1/2, -y+1/2, z-1/2'

loop_
_atom_site_label
_atom_site_type_symbol
_atom_site_fract_x
_atom_site_fract_y
_atom_site_fract_z
_atom_site_U_iso_or_equiv
_atom_site_adp_type
_atom_site_occupancy
_atom_site_calc_flag
_atom_site_disorder_assembly
_atom_site_disorder_group
_atom_site_site_symmetry_order
_atom_site_refinement_flags_posn
_atom_site_refinement_flags_adp
_atom_site_refinement_flags_occupancy
Zn1 Zn 0.5000 0.10455(3) 0.7500 0.02006(17) Uani 1 d . . 2 S T P
O2 O 0.39806(17) 0.08901(14) 0.5559(2) 0.0222(4) Uani 1 d . . 1 . . .
O1 O 0.40177(17) 0.00899(14) 0.3493(2) 0.0218(4) Uani 1 d . . 1 . . .
N2 N 0.6474(2) 0.34769(17) 0.5429(3) 0.0225(5) Uani 1 d . . 1 . . .
N1 N 0.6116(2) 0.21641(17) 0.6725(2) 0.0221(5) Uani 1 d . . 1 . . .
C6 C 0.4418(2) 0.02833(19) 0.4726(3) 0.0177(6) Uani 1 d . . 1 . . .
C1 C 0.5847(2) 0.2630(2) 0.5521(3) 0.0222(6) Uani 1 d . . 1 . . .
H1 H 0.5279 0.2397 0.4805 0.027 Uiso 1 calc . . 1 R . .
C2 C 0.6959(3) 0.2750(2) 0.7444(3) 0.0270(6) Uani 1 d . . 1 . . .
H2 H 0.7329 0.2607 0.8356 0.032 Uiso 1 calc . . 1 R . .
C3 C 0.7182(3) 0.3559(2) 0.6660(3) 0.0280(7) Uani 1 d . . 1 . . .
H3 H 0.7724 0.4082 0.6913 0.034 Uiso 1 calc . . 1 R . .
C4 C 0.6314(3) 0.4211(2) 0.4292(3) 0.0290(7) Uani 1 d . . 1 . . .
H4A H 0.5866 0.3907 0.3464 0.035 Uiso 1 calc . . 1 R . .
H4B H 0.7116 0.4418 0.3988 0.035 Uiso 1 calc . . 1 R . .
C5 C 0.5629(3) 0.5116(2) 0.4768(4) 0.0336(8) Uani 1 d . . 1 . . .
H5A H 0.6099 0.5432 0.5570 0.040 Uiso 1 calc . . 1 R . .
H5B H 0.5564 0.5597 0.3975 0.040 Uiso 1 calc . . 1 R . .

loop_
_atom_site_aniso_label
_atom_site_aniso_U_11
_atom_site_aniso_U_22
_atom_site_aniso_U_33
_atom_site_aniso_U_23
_atom_site_aniso_U_13
_atom_site_aniso_U_12
Zn1 0.0235(3) 0.0204(3) 0.0167(3) 0.000 0.00462(18) 0.000
O2 0.0239(10) 0.0246(11) 0.0184(10) -0.0029(8) 0.0040(8) 0.0056(8)
O1 0.0243(10) 0.0252(11) 0.0157(10) -0.0010(8) 0.0004(8) 0.0044(8)
N2 0.0206(11) 0.0203(13) 0.0273(13) 0.0014(10) 0.0080(10) 0.0006(9)
N1 0.0226(12) 0.0228(13) 0.0214(12) -0.0001(10) 0.0064(10) 0.0012(10)
C6 0.0201(13) 0.0143(13) 0.0191(14) 0.0037(11) 0.0052(11) -0.0025(11)
C1 0.0222(14) 0.0205(15) 0.0244(15) -0.0004(12) 0.0054(12) -0.0017(11)
C2 0.0248(14) 0.0331(17) 0.0234(15) -0.0023(13) 0.0029(12) 0.0004(12)
C3 0.0244(15) 0.0318(17) 0.0284(16) -0.0086(13) 0.0057(13) -0.0048(12)
C4 0.0263(15) 0.0269(16) 0.0348(17) 0.0088(13) 0.0113(13) 0.0021(12)
C5 0.0265(16) 0.0269(17) 0.049(2) 0.0084(15) 0.0140(15) 0.0010(13)

loop_
_atom_type_symbol
_atom_type_description
_atom_type_scat_dispersion_real
_atom_type_scat_dispersion_imag
_atom_type_scat_source
C C 0.0033 0.0016 'International Tables Vol C Tables 4.2.6.8 and 6.1.1.4'
H H 0.0000 0.0000 'International Tables Vol C Tables 4.2.6.8 and 6.1.1.4'
N N 0.0061 0.0033 'International Tables Vol C Tables 4.2.6.8 and 6.1.1.4'
O O 0.0106 0.0060 'International Tables Vol C Tables 4.2.6.8 and 6.1.1.4'
Zn Zn 0.2839 1.4301 'International Tables Vol C Tables 4.2.6.8 and 6.1.1.4'

loop_
_geom_angle_atom_site_label_1
_geom_angle_atom_site_label_2
_geom_angle_atom_site_label_3
_geom_angle
_geom_angle_site_symmetry_1
_geom_angle_site_symmetry_3
O2 Zn1 O2 168.53(11) . 2_656
O2 Zn1 O1 92.67(7) 2_656 5_656
O2 Zn1 O1 92.67(7) . 6_556
O2 Zn1 O1 79.01(7) . 5_656
O2 Zn1 O1 79.01(7) 2_656 6_556
O2 Zn1 N1 93.89(8) . .
O2 Zn1 N1 94.33(8) . 2_656
O2 Zn1 N1 93.89(8) 2_656 2_656
O2 Zn1 N1 94.33(8) 2_656 .
O1 Zn1 O1 87.73(10) 6_556 5_656
N1 Zn1 O1 92.31(8) . 5_656
N1 Zn1 O1 173.33(8) . 6_556
N1 Zn1 O1 92.31(8) 2_656 6_556
N1 Zn1 O1 173.33(8) 2_656 5_656
N1 Zn1 N1 88.43(12) . 2_656
C6 O2 Zn1 113.70(17) . .
C6 O1 Zn1 113.35(16) . 5_656
C1 N2 C3 106.8(3) . .
C1 N2 C4 125.7(3) . .
C3 N2 C4 127.2(3) . .
C1 N1 Zn1 122.18(19) . .
C1 N1 C2 105.3(2) . .
C2 N1 Zn1 129.67(19) . .
O2 C6 C6 117.1(3) . 5_656
O1 C6 O2 126.2(2) . .
O1 C6 C6 116.6(3) . 5_656
N2 C1 H1 124.1 . .
N1 C1 N2 111.7(3) . .
N1 C1 H1 124.1 . .
N1 C2 H2 125.1 . .
C3 C2 N1 109.7(3) . .
C3 C2 H2 125.1 . .
N2 C3 H3 126.8 . .
C2 C3 N2 106.5(3) . .
C2 C3 H3 126.8 . .
N2 C4 H4A 109.3 . .
N2 C4 H4B 109.3 . .
N2 C4 C5 111.8(2) . .
H4A C4 H4B 107.9 . .
C5 C4 H4A 109.3 . .
C5 C4 H4B 109.3 . .
C4 C5 H5A 108.8 . .
C4 C5 H5B 108.8 . .
C5 C5 C4 113.7(3) 5_666 .
C5 C5 H5A 108.8 5_666 .
C5 C5 H5B 108.8 5_666 .
H5A C5 H5B 107.7 . .

loop_
_geom_bond_atom_site_label_1
_geom_bond_atom_site_label_2
_geom_bond_distance
_geom_bond_site_symmetry_2
Zn1 O2 2.1039(19) .
Zn1 O2 2.1039(19) 2_656
Zn1 O1 2.1290(19) 6_556
Zn1 O1 2.1290(19) 5_656
Zn1 N1 2.110(2) .
Zn1 N1 2.110(2) 2_656
O2 C6 1.252(3) .
O1 Zn1 2.1290(19) 5_656
O1 C6 1.246(3) .
N2 C1 1.344(4) .
N2 C3 1.367(4) .
N2 C4 1.463(4) .
N1 C1 1.316(4) .
N1 C2 1.374(4) .
C6 C6 1.563(5) 5_656
C1 H1 0.9500 .
C2 H2 0.9500 .
C2 C3 1.351(4) .
C3 H3 0.9500 .
C4 H4A 0.9900 .
C4 H4B 0.9900 .
C4 C5 1.520(4) .
C5 C5 1.518(6) 5_666
C5 H5A 0.9900 .
C5 H5B 0.9900 .
